data_7009880
loop_
_publ_author_name
'Shukla, Atindra D.'
'Dave, Paresh C.'
'Suresh, Eringathodi'
'Das, Amitava'
'Dastidar, Parthasarathi'

_publ_section_title
;
 Multicomponent Zn-tetraphenylporphyrins: syntheses, characterization
 and their self assembly in the solid state
;
_journal_issue 23
_journal_name_full 'Journal of the Chemical Society, Dalton Transactions'
_journal_page_first 4459
_journal_paper_doi 10.1039/b004211k
_journal_year 2000
_chemical_formula_sum 'C97 H74 N8 Zn1.5'
_chemical_formula_weight 1449.70
_chemical_name_systematic
; 
 ? 
;
_space_group_IT_number 2
_symmetry_cell_setting triclinic
_symmetry_space_group_name_Hall '-P 1'
_symmetry_space_group_name_H-M 'P -1'
_atom_sites_solution_hydrogens geom
_atom_sites_solution_primary direct
_atom_sites_solution_secondary difmap
_audit_creation_method SHELXL-97
_cell_angle_alpha 96.60(3)
_cell_angle_beta 92.23(5)
_cell_angle_gamma 102.99(5)
_cell_formula_units_Z 2
_cell_length_a 11.065(9)
_cell_length_b 13.425(5)
_cell_length_c 28.068(11)
_cell_measurement_reflns_used 25
_cell_measurement_temperature 293(2)
_cell_measurement_theta_max 11
_cell_measurement_theta_min 7
_cell_volume 4027(4)
_computing_cell_refinement CAD4-PC
_computing_data_collection CAD4-PC
_computing_data_reduction NRCVAX
_computing_molecular_graphics PLUTON
_computing_structure_refinement 'SHELXL-97 (Sheldrick, 1997)'
_computing_structure_solution 'SHELXS-97 (Sheldrick, 1990)'
_diffrn_ambient_temperature 293(2)
_diffrn_measured_fraction_theta_full 0.974
_diffrn_measured_fraction_theta_max 0.974
_diffrn_measurement_device_type CAD-4
_diffrn_measurement_method 'OMEGA-TWO THETA '
_diffrn_radiation_monochromator graphite
_diffrn_radiation_source 'fine-focus sealed tube'
_diffrn_radiation_type MoK/a
_diffrn_radiation_wavelength 0.70930
_diffrn_reflns_av_R_equivalents 0.0000
_diffrn_reflns_av_sigmaI/netI 0.1398
_diffrn_reflns_limit_h_max 11
_diffrn_reflns_limit_h_min -11
_diffrn_reflns_limit_k_max 14
_diffrn_reflns_limit_k_min 0
_diffrn_reflns_limit_l_max 29
_diffrn_reflns_limit_l_min -30
_diffrn_reflns_number 10245
_diffrn_reflns_theta_full 22.44
_diffrn_reflns_theta_max 22.44
_diffrn_reflns_theta_min 2.00
_diffrn_standards_interval_time 1Hr
_diffrn_standards_number 3
_exptl_absorpt_coefficient_mu 0.502
_exptl_crystal_colour WINE-RED
_exptl_crystal_density_diffrn 1.196
_exptl_crystal_density_method 'not measured'
_exptl_crystal_description PLATE
_exptl_crystal_F_000 1514
_exptl_crystal_size_max 0.15
_exptl_crystal_size_mid 0.08
_exptl_crystal_size_min 0.06
_refine_diff_density_max 1.292
_refine_diff_density_min -1.612
_refine_diff_density_rms 0.135
_refine_ls_extinction_method none
_refine_ls_goodness_of_fit_ref 1.005
_refine_ls_hydrogen_treatment mixed
_refine_ls_matrix_type fullcycle
_refine_ls_number_parameters 700
_refine_ls_number_reflns 10245
_refine_ls_number_restraints 0
_refine_ls_restrained_S_all 1.005
_refine_ls_R_factor_all 0.1734
_refine_ls_R_factor_gt 0.1052
_refine_ls_shift/su_max 0.237
_refine_ls_shift/su_mean 0.025
_refine_ls_structure_factor_coef Fsqd
_refine_ls_weighting_details 'w=1/[\s^2^(Fo^2^)+(0.2000P)^2^+0.0000P] where P=(Fo^2^+2Fc^2^)/3'
_refine_ls_weighting_scheme calc
_refine_ls_wR_factor_gt 0.2785
_refine_ls_wR_factor_ref 0.3166
_reflns_number_gt 5085
_reflns_number_total 10245
_reflns_threshold_expression >2sigma(I)
_cod_data_source_file b004211k.txt
_cod_data_source_block 991das5
_cod_depositor_comments
;
The following automatic conversions were performed:
'_symmetry_cell_setting' value 'TRICLINIC' changed to 'triclinic'
according to '/home/saulius/struct/CIF-dictionaries/cif_core.dic'
dictionary named 'cif_core.dic' version 2.4.1 from 2010-06-29.

Automatic conversion script
Id: cif_fix_enum 1527 2010-12-29 10:47:43Z saulius 

The following automatic conversions were performed:

'_refine_ls_weighting_scheme' value 'calc
w=1/[\s^2^(Fo^2^)+(0.2000P)^2^+0.0000P] where P=(Fo^2^+2Fc^2^)/3' was
changed to 'calc'. New tag '_refine_ls_weighting_details' was
created. The value of the new tag was set to
'w=1/[\s^2^(Fo^2^)+(0.2000P)^2^+0.0000P] where P=(Fo^2^+2Fc^2^)/3'.

Automatic conversion script
Id: cif_fix_values 3143 2015-03-26 13:38:13Z robertas 
;
_cod_original_sg_symbol_H-M P-1
_cod_original_formula_sum 'C97 H74 N8 Zn1.50'
_cod_database_code 7009880

loop_
_symmetry_equiv_pos_as_xyz
'x, y, z'
'-x, -y, -z'

loop_
_atom_site_label
_atom_site_type_symbol
_atom_site_fract_x
_atom_site_fract_y
_atom_site_fract_z
_atom_site_U_iso_or_equiv
_atom_site_adp_type
_atom_site_occupancy
_atom_site_calc_flag
_atom_site_refinement_flags
_atom_site_disorder_assembly
_atom_site_disorder_group
Zn1 Zn -0.39153(10) 0.68014(7) 0.86321(4) 0.0443(4) Uani 1 d . . .
N1 N -0.5343(7) 0.6297(5) 0.9048(3) 0.049(2) Uani 1 d . . .
N2 N -0.4118(7) 0.8291(5) 0.8799(2) 0.048(2) Uani 1 d . . .
N3 N -0.2210(8) 0.7405(5) 0.8405(3) 0.051(2) Uani 1 d . . .
N4 N -0.3419(7) 0.5420(6) 0.8651(3) 0.0452(19) Uani 1 d . . .
C5 C -0.4125(9) 0.4538(7) 0.8819(3) 0.043(2) Uani 1 d . . .
C6 C -0.5220(10) 0.4494(7) 0.9044(3) 0.052(3) Uani 1 d . . .
C25 C -0.5878(7) 0.3467(4) 0.9194(2) 0.061(3) Uani 1 d G . .
C26 C -0.5654(7) 0.3218(5) 0.9651(2) 0.103(5) Uani 1 d G . .
H26 H -0.5095 0.3683 0.9872 0.124 Uiso 1 calc R . .
C27 C -0.6267(8) 0.2273(6) 0.9778(2) 0.114(5) Uani 1 d G . .
H27 H -0.6117 0.2106 1.0084 0.137 Uiso 1 calc R . .
C28 C -0.7102(8) 0.1577(5) 0.9448(3) 0.092(4) Uani 1 d G . .
H28 H -0.7512 0.0945 0.9533 0.110 Uiso 1 calc R . .
C29 C -0.7326(8) 0.1827(5) 0.8991(3) 0.129(6) Uani 1 d G . .
H29 H -0.7885 0.1362 0.8770 0.155 Uiso 1 calc R . .
C30 C -0.6713(8) 0.2772(6) 0.8864(2) 0.113(5) Uani 1 d G . .
H30 H -0.6863 0.2939 0.8558 0.136 Uiso 1 calc R . .
C7 C -0.5780(8) 0.5313(7) 0.9164(3) 0.044(2) Uani 1 d . . .
C8 C -0.6862(11) 0.5247(8) 0.9405(4) 0.065(3) Uani 1 d . . .
H8 H -0.7322 0.4655 0.9511 0.078 Uiso 1 calc R . .
C9 C -0.7143(9) 0.6199(8) 0.9459(3) 0.055(3) Uani 1 d . . .
H9 H -0.7805 0.6393 0.9609 0.066 Uiso 1 calc R . .
C10 C -0.6137(9) 0.6836(7) 0.9222(3) 0.047(2) Uani 1 d . . .
C11 C -0.6114(10) 0.7918(7) 0.9209(3) 0.048(2) Uani 1 d . . .
C31 C -0.7089(6) 0.8350(5) 0.9418(3) 0.051(3) Uani 1 d G . .
C32 C -0.6895(7) 0.8860(6) 0.9884(3) 0.080(4) Uani 1 d G . .
H32 H -0.6124 0.8967 1.0050 0.096 Uiso 1 calc R . .
C33 C -0.7854(10) 0.9212(5) 1.0102(2) 0.089(4) Uani 1 d G . .
H33 H -0.7725 0.9553 1.0414 0.107 Uiso 1 calc R . .
C34 C -0.9007(9) 0.9053(6) 0.9854(4) 0.095(4) Uani 1 d G . .
H34 H -0.9649 0.9288 1.0000 0.114 Uiso 1 calc R . .
C35 C -0.9202(6) 0.8543(7) 0.9388(4) 0.089(4) Uani 1 d G . .
H35 H -0.9973 0.8436 0.9222 0.107 Uiso 1 calc R . .
C36 C -0.8243(8) 0.8191(6) 0.9170(2) 0.083(4) Uani 1 d G . .
H36 H -0.8372 0.7850 0.8858 0.100 Uiso 1 calc R . .
C12 C -0.5098(9) 0.8563(7) 0.9003(3) 0.043(2) Uani 1 d . . .
C13 C -0.5055(10) 0.9665(7) 0.8969(3) 0.057(3) Uani 1 d . . .
H13 H -0.5629 1.0039 0.9072 0.069 Uiso 1 calc R . .
C14 C -0.3990(10) 1.0003(8) 0.8753(4) 0.063(3) Uani 1 d . . .
H14 H -0.3678 1.0676 0.8692 0.075 Uiso 1 calc R . .
C15 C -0.3432(9) 0.9167(7) 0.8637(3) 0.049(2) Uani 1 d . . .
C16 C -0.2322(9) 0.9222(7) 0.8420(3) 0.047(3) Uani 1 d . . .
C37 C -0.1723(7) 1.0260(4) 0.8265(2) 0.056(3) Uani 1 d G . .
C38 C -0.0955(7) 1.1030(6) 0.8585(2) 0.087(4) Uani 1 d G . .
H38 H -0.0820 1.0923 0.8903 0.105 Uiso 1 calc R . .
C39 C -0.0390(7) 1.1961(5) 0.8432(3) 0.126(6) Uani 1 d G . .
H39 H 0.0124 1.2476 0.8646 0.152 Uiso 1 calc R . .
C40 C -0.0592(9) 1.2121(5) 0.7957(4) 0.114(5) Uani 1 d G . .
H40 H -0.0214 1.2744 0.7855 0.137 Uiso 1 calc R . .
C41 C -0.1360(10) 1.1351(6) 0.7637(3) 0.144(7) Uani 1 d G . .
H41 H -0.1495 1.1458 0.7320 0.173 Uiso 1 calc R . .
C42 C -0.1925(8) 1.0420(5) 0.7791(2) 0.104(5) Uani 1 d G . .
H42 H -0.2439 0.9905 0.7576 0.124 Uiso 1 calc R . .
C17 C -0.1710(9) 0.8404(7) 0.8314(3) 0.048(2) Uani 1 d . . .
C18 C -0.0577(10) 0.8482(7) 0.8118(4) 0.061(3) Uani 1 d . . .
H18 H -0.0083 0.9088 0.8036 0.074 Uiso 1 calc R . .
C19 C -0.0282(10) 0.7544(8) 0.8061(3) 0.060(3) Uani 1 d . . .
H19 H 0.0403 0.7355 0.7929 0.073 Uiso 1 calc R . .
C20 C -0.1371(8) 0.6904(7) 0.8270(3) 0.047(2) Uani 1 d . . .
C21 C -0.1375(10) 0.5787(7) 0.8251(3) 0.056(3) Uani 1 d . . .
C43 C -0.0429(6) 0.5367(5) 0.8057(3) 0.050(2) Uani 1 d G . .
C44 C 0.0578(7) 0.5287(5) 0.8351(2) 0.077(3) Uani 1 d G . .
H44 H 0.0615 0.5500 0.8679 0.092 Uiso 1 calc R . .
C45 C 0.1529(6) 0.4888(6) 0.8153(4) 0.079(4) Uani 1 d G . .
H45 H 0.2202 0.4834 0.8349 0.095 Uiso 1 calc R . .
C46 C 0.1473(8) 0.4568(5) 0.7662(4) 0.093(5) Uani 1 d G . .
H46 H 0.2109 0.4301 0.7530 0.112 Uiso 1 calc R . .
C47 C 0.0466(10) 0.4648(6) 0.7369(3) 0.100(4) Uani 1 d G . .
H47 H 0.0429 0.4435 0.7040 0.120 Uiso 1 calc R . .
C48 C -0.0484(7) 0.5047(6) 0.7566(3) 0.077(3) Uani 1 d G . .
H48 H -0.1158 0.5101 0.7370 0.092 Uiso 1 calc R . .
C22 C -0.2442(9) 0.5161(7) 0.8473(3) 0.051(3) Uani 1 d . . .
C23 C -0.2467(10) 0.4074(7) 0.8491(3) 0.057(3) Uani 1 d . . .
H23 H -0.1891 0.3709 0.8380 0.068 Uiso 1 calc R . .
C24 C -0.3535(9) 0.3719(8) 0.8708(3) 0.054(3) Uani 1 d . . .
H24 H -0.3826 0.3046 0.8773 0.065 Uiso 1 calc R . .
Zn2 Zn 0.0000 0.5000 0.5000 0.0465(4) Uani 1 d S . .
N5 N 0.1099(7) 0.5416(5) 0.4453(2) 0.0418(19) Uani 1 d . . .
N6 N 0.0296(6) 0.3530(5) 0.4885(2) 0.0410(19) Uani 1 d . . .
C49 C 0.1305(8) 0.6339(6) 0.4265(3) 0.043(2) Uani 1 d . . .
C50 C 0.1964(11) 0.6264(8) 0.3833(3) 0.066(3) Uani 1 d . . .
H50 H 0.2195 0.6781 0.3638 0.079 Uiso 1 calc R . .
C51 C 0.2181(10) 0.5330(7) 0.3764(3) 0.055(3) Uani 1 d . . .
H51 H 0.2612 0.5075 0.3518 0.065 Uiso 1 calc R . .
C52 C 0.1605(8) 0.4765(6) 0.4153(3) 0.041(2) Uani 1 d . . .
C53 C 0.1595(9) 0.3722(6) 0.4181(3) 0.044(2) Uani 1 d . . .
C54 C 0.2250(6) 0.3171(4) 0.3831(2) 0.041(2) Uani 1 d G . .
C55 C 0.1810(6) 0.2943(5) 0.3351(2) 0.065(3) Uani 1 d G . .
H55 H 0.1086 0.3124 0.3251 0.078 Uiso 1 calc R . .
C56 C 0.2452(8) 0.2446(5) 0.30207(17) 0.069(3) Uani 1 d G . .
H56 H 0.2158 0.2294 0.2700 0.083 Uiso 1 calc R . .
C57 C 0.3535(8) 0.2176(5) 0.3170(3) 0.070(3) Uani 1 d G . .
H57 H 0.3964 0.1844 0.2949 0.084 Uiso 1 calc R . .
C58 C 0.3975(5) 0.2404(5) 0.3650(3) 0.068(3) Uani 1 d G . .
H58 H 0.4699 0.2224 0.3750 0.082 Uiso 1 calc R . .
C59 C 0.3332(6) 0.2901(5) 0.3980(2) 0.057(3) Uani 1 d G . .
H59 H 0.3627 0.3053 0.4302 0.068 Uiso 1 calc R . .
C60 C 0.0932(8) 0.3162(6) 0.4532(3) 0.039(2) Uani 1 d . . .
C61 C 0.0826(10) 0.2075(7) 0.4550(3) 0.054(3) Uani 1 d . . .
H61 H 0.1181 0.1637 0.4349 0.065 Uiso 1 calc R . .
C62 C 0.0112(9) 0.1820(6) 0.4917(3) 0.052(3) Uani 1 d . . .
H62 H -0.0140 0.1163 0.5007 0.062 Uiso 1 calc R . .
C63 C 0.0895(9) 0.7230(6) 0.4469(3) 0.042(2) Uani 1 d . . .
C64 C 0.1220(6) 0.8152(4) 0.4198(2) 0.051(3) Uani 1 d G . .
C65 C 0.2439(6) 0.8676(5) 0.4157(3) 0.080(4) Uani 1 d G . .
H65 H 0.3094 0.8458 0.4297 0.095 Uiso 1 calc R . .
C66 C 0.2681(7) 0.9526(5) 0.3906(3) 0.099(5) Uani 1 d G . .
H66 H 0.3497 0.9876 0.3878 0.118 Uiso 1 calc R . .
C67 C 0.1703(10) 0.9852(5) 0.3696(3) 0.093(4) Uani 1 d G . .
H67 H 0.1865 1.0420 0.3528 0.111 Uiso 1 calc R . .
C68 C 0.0484(8) 0.9328(6) 0.3737(3) 0.117(5) Uani 1 d G . .
H68 H -0.0170 0.9547 0.3597 0.140 Uiso 1 calc R . .
C69 C 0.0242(6) 0.8479(5) 0.3988(3) 0.088(4) Uani 1 d G . .
H69 H -0.0573 0.8128 0.4016 0.105 Uiso 1 calc R . .
N7 N -0.1674(8) 0.4538(5) 0.4340(3) 0.052(2) Uani 1 d . . .
N8 N -0.4931(7) 0.6439(5) 0.7927(3) 0.047(2) Uani 1 d . . .
C70 C 0.0182(8) 0.7292(6) 0.4864(3) 0.043(2) Uani 1 d . . .
C71 C -0.2132(11) 0.5231(8) 0.4167(4) 0.070(3) Uani 1 d . . .
H71 H -0.1996 0.5870 0.4353 0.084 Uiso 1 calc R . .
C72 C -0.2808(10) 0.5117(7) 0.3729(3) 0.063(3) Uani 1 d . . .
H72 H -0.3112 0.5658 0.3631 0.076 Uiso 1 calc R . .
C73 C -0.3020(8) 0.4166(6) 0.3439(3) 0.043(2) Uani 1 d . . .
C74 C -0.2502(10) 0.3430(7) 0.3615(3) 0.060(3) Uani 1 d . . .
H74 H -0.2605 0.2786 0.3436 0.071 Uiso 1 calc R . .
C75 C -0.1831(10) 0.3633(7) 0.4053(3) 0.063(3) Uani 1 d . . .
H75 H -0.1472 0.3125 0.4156 0.076 Uiso 1 calc R . .
C76 C -0.5810(9) 0.6958(7) 0.7834(3) 0.050(2) Uani 1 d . . .
H76 H -0.5988 0.7437 0.8071 0.060 Uiso 1 calc R . .
C77 C -0.6451(10) 0.6779(7) 0.7382(3) 0.056(3) Uani 1 d . . .
H77 H -0.7007 0.7180 0.7316 0.067 Uiso 1 calc R . .
C78 C -0.6284(8) 0.6043(6) 0.7039(3) 0.041(2) Uani 1 d . . .
C79 C -0.5426(10) 0.5489(7) 0.7139(3) 0.058(3) Uani 1 d . . .
H79 H -0.5258 0.4984 0.6913 0.069 Uiso 1 calc R . .
C80 C -0.4808(9) 0.5723(7) 0.7603(3) 0.055(3) Uani 1 d . . .
H80 H -0.4263 0.5320 0.7680 0.066 Uiso 1 calc R . .

loop_
_atom_site_aniso_label
_atom_site_aniso_U_11
_atom_site_aniso_U_22
_atom_site_aniso_U_33
_atom_site_aniso_U_23
_atom_site_aniso_U_13
_atom_site_aniso_U_12
Zn1 0.0410(7) 0.0429(6) 0.0439(6) 0.0123(5) -0.0019(5) -0.0035(5)
N1 0.030(5) 0.046(5) 0.070(5) 0.021(4) -0.006(4) 0.001(4)
N2 0.049(5) 0.047(4) 0.039(4) 0.009(3) 0.004(4) -0.008(4)
N3 0.052(5) 0.028(4) 0.067(5) 0.017(4) -0.013(4) -0.001(4)
N4 0.024(4) 0.059(5) 0.051(5) 0.021(4) 0.005(4) -0.001(4)
C5 0.033(6) 0.048(5) 0.044(5) 0.014(4) -0.006(5) 0.000(5)
C6 0.052(7) 0.050(6) 0.046(6) 0.025(5) -0.007(5) -0.014(5)
C25 0.061(7) 0.048(6) 0.068(7) 0.022(5) -0.009(6) -0.004(5)
C26 0.118(12) 0.078(8) 0.092(9) 0.046(7) -0.036(8) -0.033(8)
C27 0.124(13) 0.105(10) 0.108(11) 0.066(9) -0.005(10) -0.010(10)
C28 0.074(9) 0.058(7) 0.140(12) 0.043(8) -0.013(9) -0.001(7)
C29 0.156(15) 0.072(9) 0.121(12) 0.022(8) -0.019(11) -0.054(9)
C30 0.142(13) 0.074(8) 0.092(9) 0.034(7) -0.043(9) -0.044(9)
C7 0.024(5) 0.052(6) 0.053(6) 0.009(5) 0.004(5) 0.002(5)
C8 0.065(8) 0.050(6) 0.073(7) 0.015(5) -0.004(6) -0.005(6)
C9 0.033(6) 0.075(7) 0.057(6) 0.016(5) 0.019(5) 0.007(5)
C10 0.045(6) 0.052(6) 0.045(5) 0.016(4) 0.013(5) 0.008(5)
C11 0.063(7) 0.045(5) 0.032(5) 0.004(4) 0.003(5) 0.004(5)
C31 0.046(7) 0.041(5) 0.062(7) 0.011(5) 0.007(6) 0.000(5)
C32 0.073(9) 0.093(9) 0.065(8) 0.014(6) -0.005(7) -0.003(7)
C33 0.091(11) 0.099(10) 0.084(9) 0.006(7) 0.026(9) 0.033(9)
C34 0.117(13) 0.064(8) 0.123(12) 0.033(8) 0.050(11) 0.043(8)
C35 0.061(9) 0.105(10) 0.109(11) 0.020(8) 0.012(8) 0.030(8)
C36 0.065(9) 0.094(9) 0.095(9) 0.012(7) 0.004(8) 0.027(8)
C12 0.036(6) 0.049(6) 0.045(5) 0.005(4) 0.006(5) 0.013(5)
C13 0.060(7) 0.047(6) 0.070(7) 0.002(5) 0.020(6) 0.025(5)
C14 0.049(7) 0.061(7) 0.079(7) 0.022(6) 0.024(6) 0.006(6)
C15 0.044(6) 0.047(6) 0.050(6) 0.013(5) 0.001(5) -0.001(5)
C16 0.049(6) 0.047(5) 0.037(5) 0.005(4) 0.012(5) -0.010(5)
C37 0.056(7) 0.040(5) 0.068(7) 0.008(5) 0.021(6) 0.000(5)
C38 0.090(10) 0.078(8) 0.071(8) 0.006(6) 0.021(7) -0.029(7)
C39 0.133(14) 0.063(8) 0.153(14) 0.004(9) 0.037(12) -0.038(9)
C40 0.127(14) 0.065(8) 0.146(13) 0.037(9) 0.060(12) -0.008(9)
C41 0.204(19) 0.100(11) 0.098(11) 0.048(9) 0.008(12) -0.048(12)
C42 0.185(15) 0.045(6) 0.059(7) 0.012(5) 0.011(9) -0.023(8)
C17 0.036(6) 0.047(6) 0.059(6) -0.002(5) -0.002(5) 0.010(5)
C18 0.048(7) 0.044(6) 0.087(8) 0.012(5) 0.006(6) -0.001(5)
C19 0.052(7) 0.070(7) 0.057(6) 0.022(5) 0.024(5) -0.002(6)
C20 0.026(5) 0.049(6) 0.069(7) 0.020(5) 0.001(5) 0.006(5)
C21 0.049(7) 0.062(6) 0.053(6) 0.014(5) -0.008(5) 0.008(6)
C43 0.042(6) 0.045(5) 0.061(7) 0.016(5) 0.000(5) 0.003(5)
C44 0.048(7) 0.070(7) 0.116(10) 0.030(7) -0.004(8) 0.012(6)
C45 0.070(9) 0.071(8) 0.106(10) 0.021(7) 0.025(8) 0.027(7)
C46 0.049(8) 0.068(8) 0.169(15) 0.048(9) 0.046(9) 0.004(7)
C47 0.098(12) 0.086(9) 0.111(11) 0.025(8) 0.033(11) 0.000(9)
C48 0.061(8) 0.090(9) 0.077(9) 0.027(7) -0.002(7) 0.006(7)
C22 0.030(6) 0.056(6) 0.066(7) 0.021(5) 0.006(5) 0.002(5)
C23 0.055(7) 0.049(6) 0.075(7) 0.010(5) 0.020(6) 0.026(5)
C24 0.036(6) 0.067(6) 0.071(7) 0.022(5) 0.016(5) 0.025(5)
Zn2 0.0520(10) 0.0376(8) 0.0477(9) 0.0142(7) 0.0057(8) 0.0007(7)
N5 0.038(4) 0.038(4) 0.047(4) 0.018(3) -0.003(4) -0.002(4)
N6 0.032(4) 0.042(4) 0.044(4) 0.016(3) -0.006(4) -0.004(4)
C49 0.041(6) 0.043(5) 0.045(5) 0.012(4) 0.005(5) 0.005(5)
C50 0.086(9) 0.054(6) 0.059(7) 0.025(5) 0.009(6) 0.005(6)
C51 0.067(7) 0.050(6) 0.050(6) 0.014(5) 0.035(5) 0.009(5)
C52 0.036(6) 0.034(5) 0.052(6) 0.000(4) 0.003(5) 0.010(4)
C53 0.049(6) 0.037(5) 0.041(5) 0.009(4) -0.003(5) -0.002(5)
C54 0.029(5) 0.035(5) 0.063(6) 0.010(4) 0.017(5) 0.007(4)
C55 0.081(8) 0.056(6) 0.048(6) 0.011(5) -0.014(6) -0.007(6)
C56 0.087(10) 0.052(6) 0.058(7) 0.002(5) 0.027(7) -0.005(6)
C57 0.067(9) 0.052(6) 0.091(9) 0.002(6) 0.044(7) 0.009(6)
C58 0.047(7) 0.052(6) 0.104(9) 0.007(6) 0.018(7) 0.008(5)
C59 0.056(7) 0.046(6) 0.068(7) 0.007(5) 0.013(6) 0.009(5)
C60 0.042(6) 0.031(5) 0.042(5) -0.001(4) 0.004(5) 0.008(4)
C61 0.070(8) 0.038(5) 0.053(6) 0.000(4) 0.007(6) 0.015(5)
C62 0.054(7) 0.031(5) 0.074(7) 0.016(5) 0.020(6) 0.010(5)
C63 0.049(6) 0.036(5) 0.042(5) 0.018(4) 0.011(5) 0.004(5)
C64 0.064(7) 0.034(5) 0.058(6) 0.015(4) 0.023(6) 0.014(5)
C65 0.062(8) 0.077(8) 0.091(8) 0.034(6) 0.017(7) -0.013(7)
C66 0.095(11) 0.069(8) 0.115(11) 0.037(7) 0.007(9) -0.029(8)
C67 0.143(14) 0.059(7) 0.082(9) 0.023(6) 0.040(9) 0.022(9)
C68 0.139(14) 0.084(9) 0.127(12) 0.063(8) -0.029(11) 0.005(10)
C69 0.102(10) 0.053(6) 0.100(9) 0.038(6) -0.016(8) -0.008(7)
N7 0.063(6) 0.040(4) 0.045(4) 0.009(4) -0.020(4) -0.001(4)
N8 0.059(6) 0.034(4) 0.045(5) 0.006(4) 0.000(4) -0.001(4)
C70 0.046(6) 0.032(5) 0.048(5) 0.019(4) -0.004(5) -0.003(4)
C71 0.084(9) 0.054(6) 0.067(7) -0.009(5) -0.020(7) 0.015(6)
C72 0.076(8) 0.056(6) 0.058(6) -0.002(5) -0.014(6) 0.025(6)
C73 0.040(6) 0.042(5) 0.042(5) 0.002(4) -0.007(4) 0.005(5)
C74 0.073(8) 0.046(6) 0.054(6) -0.012(5) -0.029(6) 0.018(6)
C75 0.073(8) 0.050(6) 0.058(7) 0.010(5) -0.011(6) -0.001(6)
C76 0.045(6) 0.048(5) 0.057(6) -0.002(5) -0.001(5) 0.016(5)
C77 0.068(7) 0.046(6) 0.054(6) 0.000(5) -0.016(6) 0.018(5)
C78 0.034(6) 0.031(5) 0.056(6) 0.015(4) 0.000(5) -0.002(4)
C79 0.062(7) 0.047(6) 0.055(6) -0.001(5) -0.014(6) -0.002(6)
C80 0.058(7) 0.046(6) 0.061(7) 0.007(5) -0.015(6) 0.013(5)

loop_
_atom_type_symbol
_atom_type_description
_atom_type_scat_dispersion_real
_atom_type_scat_dispersion_imag
_atom_type_scat_source
Zn Zn 0.2839 1.4301 'International Tables Vol C Tables 4.2.6.8 and 6.1.1.4'
N N 0.0061 0.0033 'International Tables Vol C Tables 4.2.6.8 and 6.1.1.4'
C C 0.0033 0.0016 'International Tables Vol C Tables 4.2.6.8 and 6.1.1.4'
H H 0.0000 0.0000 'International Tables Vol C Tables 4.2.6.8 and 6.1.1.4'

loop_
_geom_angle_atom_site_label_1
_geom_angle_atom_site_label_2
_geom_angle_atom_site_label_3
_geom_angle
_geom_angle_site_symmetry_1
_geom_angle_site_symmetry_3
_geom_angle_publ_flag
N3 Zn1 N1 163.4(3) . . ?
N3 Zn1 N4 89.3(4) . . ?
N1 Zn1 N4 88.6(4) . . ?
N3 Zn1 N2 87.9(4) . . ?
N1 Zn1 N2 89.6(4) . . ?
N4 Zn1 N2 163.6(3) . . ?
N3 Zn1 N8 97.4(2) . . ?
N1 Zn1 N8 99.2(3) . . ?
N4 Zn1 N8 97.7(2) . . ?
N2 Zn1 N8 98.7(2) . . ?
C10 N1 C7 105.3(9) . . ?
C10 N1 Zn1 126.2(7) . . ?
C7 N1 Zn1 128.1(8) . . ?
C12 N2 C15 106.3(9) . . ?
C12 N2 Zn1 125.6(7) . . ?
C15 N2 Zn1 126.8(7) . . ?
C20 N3 C17 103.8(9) . . ?
C20 N3 Zn1 127.0(7) . . ?
C17 N3 Zn1 129.0(8) . . ?
C22 N4 C5 106.6(9) . . ?
C22 N4 Zn1 126.8(8) . . ?
C5 N4 Zn1 126.3(7) . . ?
C6 C5 N4 125.0(10) . . ?
C6 C5 C24 126.8(10) . . ?
N4 C5 C24 108.2(10) . . ?
C5 C6 C7 126.4(10) . . ?
C5 C6 C25 118.0(9) . . ?
C7 C6 C25 115.5(9) . . ?
C26 C25 C30 120.0 . . ?
C26 C25 C6 121.2(7) . . ?
C30 C25 C6 118.8(7) . . ?
C27 C26 C25 120.0 . . ?
C28 C27 C26 120.0 . . ?
C27 C28 C29 120.0 . . ?
C28 C29 C30 120.0 . . ?
C29 C30 C25 120.0 . . ?
C8 C7 N1 110.9(10) . . ?
C8 C7 C6 124.9(10) . . ?
N1 C7 C6 124.2(10) . . ?
C9 C8 C7 108.9(11) . . ?
C8 C9 C10 102.8(11) . . ?
N1 C10 C11 128.9(11) . . ?
N1 C10 C9 112.0(9) . . ?
C11 C10 C9 119.1(10) . . ?
C12 C11 C10 119.8(10) . . ?
C12 C11 C31 120.4(9) . . ?
C10 C11 C31 119.8(10) . . ?
C32 C31 C36 120.0 . . ?
C32 C31 C11 119.4(8) . . ?
C36 C31 C11 120.4(8) . . ?
C31 C32 C33 120.0 . . ?
C34 C33 C32 120.0 . . ?
C35 C34 C33 120.0 . . ?
C34 C35 C36 120.0 . . ?
C35 C36 C31 120.0 . . ?
N2 C12 C11 128.1(10) . . ?
N2 C12 C13 110.2(10) . . ?
C11 C12 C13 121.6(11) . . ?
C14 C13 C12 104.5(11) . . ?
C13 C14 C15 108.8(11) . . ?
N2 C15 C16 124.5(10) . . ?
N2 C15 C14 110.1(10) . . ?
C16 C15 C14 125.3(11) . . ?
C15 C16 C17 126.8(10) . . ?
C15 C16 C37 116.1(9) . . ?
C17 C16 C37 117.2(9) . . ?
C38 C37 C42 120.0 . . ?
C38 C37 C16 121.1(7) . . ?
C42 C37 C16 118.9(7) . . ?
C37 C38 C39 120.0 . . ?
C40 C39 C38 120.0 . . ?
C39 C40 C41 120.0 . . ?
C40 C41 C42 120.0 . . ?
C41 C42 C37 120.0 . . ?
C18 C17 N3 111.4(10) . . ?
C18 C17 C16 126.0(10) . . ?
N3 C17 C16 122.6(10) . . ?
C19 C18 C17 110.2(11) . . ?
C18 C19 C20 100.5(11) . . ?
N3 C20 C19 114.0(9) . . ?
N3 C20 C21 130.6(11) . . ?
C19 C20 C21 115.1(10) . . ?
C43 C21 C22 122.5(10) . . ?
C43 C21 C20 122.8(10) . . ?
C22 C21 C20 114.7(10) . . ?
C44 C43 C48 120.0 . . ?
C44 C43 C21 120.4(8) . . ?
C48 C43 C21 119.5(8) . . ?
C45 C44 C43 120.0 . . ?
C44 C45 C46 120.0 . . ?
C47 C46 C45 120.0 . . ?
C48 C47 C46 120.0 . . ?
C47 C48 C43 120.0 . . ?
N4 C22 C23 112.2(11) . . ?
N4 C22 C21 130.2(10) . . ?
C23 C22 C21 117.6(11) . . ?
C24 C23 C22 103.8(11) . . ?
C23 C24 C5 109.1(10) . . ?
N5 Zn2 N5 180.000(2) . 2_566 ?
N5 Zn2 N6 90.0(3) . . ?
N5 Zn2 N6 90.0(3) 2_566 . ?
N5 Zn2 N6 90.0(3) . 2_566 ?
N5 Zn2 N6 90.0(3) 2_566 2_566 ?
N6 Zn2 N6 180.000(3) . 2_566 ?
N5 Zn2 N7 82.8(3) . . ?
N5 Zn2 N7 97.2(3) 2_566 . ?
N6 Zn2 N7 90.0(3) . . ?
N6 Zn2 N7 90.0(3) 2_566 . ?
N5 Zn2 N7 97.2(3) . 2_566 ?
N5 Zn2 N7 82.8(3) 2_566 2_566 ?
N6 Zn2 N7 90.0(3) . 2_566 ?
N6 Zn2 N7 90.0(3) 2_566 2_566 ?
N7 Zn2 N7 180.000(1) . 2_566 ?
C52 N5 C49 106.5(7) . . ?
C52 N5 Zn2 125.5(6) . . ?
C49 N5 Zn2 127.2(6) . . ?
C60 N6 C70 106.5(7) . 2_566 ?
C60 N6 Zn2 126.5(6) . . ?
C70 N6 Zn2 126.9(6) 2_566 . ?
N5 C49 C50 109.9(8) . . ?
N5 C49 C63 124.3(9) . . ?
C50 C49 C63 125.8(9) . . ?
C51 C50 C49 107.9(10) . . ?
C50 C51 C52 107.0(9) . . ?
N5 C52 C53 128.3(9) . . ?
N5 C52 C51 108.7(8) . . ?
C53 C52 C51 123.0(9) . . ?
C52 C53 C60 122.2(9) . . ?
C52 C53 C54 119.5(8) . . ?
C60 C53 C54 118.3(8) . . ?
C55 C54 C59 120.0 . . ?
C55 C54 C53 120.5(6) . . ?
C59 C54 C53 119.5(6) . . ?
C56 C55 C54 120.0 . . ?
C55 C56 C57 120.0 . . ?
C56 C57 C58 120.0 . . ?
C59 C58 C57 120.0 . . ?
C58 C59 C54 120.0 . . ?
N6 C60 C53 127.1(8) . . ?
N6 C60 C61 109.2(8) . . ?
C53 C60 C61 123.7(9) . . ?
C62 C61 C60 106.6(9) . . ?
C61 C62 C70 108.1(9) . 2_566 ?
C70 C63 C49 126.6(8) . . ?
C70 C63 C64 118.4(8) . . ?
C49 C63 C64 114.9(8) . . ?
C65 C64 C69 120.0 . . ?
C65 C64 C63 122.6(7) . . ?
C69 C64 C63 117.4(7) . . ?
C66 C65 C64 120.0 . . ?
C65 C66 C67 120.0 . . ?
C68 C67 C66 120.0 . . ?
C67 C68 C69 120.0 . . ?
C68 C69 C64 120.0 . . ?
C71 N7 C75 115.7(9) . . ?
C71 N7 Zn2 121.4(7) . . ?
C75 N7 Zn2 119.4(7) . . ?
C80 N8 C76 117.0(9) . . ?
C80 N8 Zn1 124.6(7) . . ?
C76 N8 Zn1 118.3(7) . . ?
N6 C70 C63 124.6(8) 2_566 . ?
N6 C70 C62 109.5(8) 2_566 2_566 ?
C63 C70 C62 125.9(9) . 2_566 ?
N7 C71 C72 126.3(11) . . ?
C71 C72 C73 118.2(10) . . ?
C74 C73 C72 115.9(10) . . ?
C74 C73 C78 121.0(9) . 2_466 ?
C72 C73 C78 123.1(9) . 2_466 ?
C73 C74 C75 121.0(10) . . ?
N7 C75 C74 122.8(10) . . ?
N8 C76 C77 120.3(10) . . ?
C78 C77 C76 121.8(10) . . ?
C77 C78 C79 118.0(9) . . ?
C77 C78 C73 122.1(9) . 2_466 ?
C79 C78 C73 119.9(9) . 2_466 ?
C78 C79 C80 116.8(10) . . ?
N8 C80 C79 125.8(10) . . ?

loop_
_geom_bond_atom_site_label_1
_geom_bond_atom_site_label_2
_geom_bond_distance
_geom_bond_site_symmetry_2
_geom_bond_publ_flag
Zn1 N3 2.037(10) . ?
Zn1 N1 2.041(9) . ?
Zn1 N4 2.055(8) . ?
Zn1 N2 2.065(8) . ?
Zn1 N8 2.185(8) . ?
N1 C10 1.330(13) . ?
N1 C7 1.382(13) . ?
N2 C12 1.349(13) . ?
N2 C15 1.383(13) . ?
N3 C20 1.306(13) . ?
N3 C17 1.387(13) . ?
N4 C22 1.307(14) . ?
N4 C5 1.405(13) . ?
C5 C6 1.381(15) . ?
C5 C24 1.411(14) . ?
C6 C7 1.395(14) . ?
C6 C25 1.521(12) . ?
C25 C26 1.3900 . ?
C25 C30 1.3900 . ?
C26 C27 1.3900 . ?
C27 C28 1.3900 . ?
C28 C29 1.3900 . ?
C29 C30 1.3900 . ?
C7 C8 1.387(15) . ?
C8 C9 1.375(15) . ?
C9 C10 1.474(15) . ?
C10 C11 1.452(14) . ?
C11 C12 1.441(15) . ?
C11 C31 1.449(13) . ?
C31 C32 1.3900 . ?
C31 C36 1.3900 . ?
C32 C33 1.3900 . ?
C33 C34 1.3900 . ?
C34 C35 1.3900 . ?
C35 C36 1.3900 . ?
C12 C13 1.483(15) . ?
C13 C14 1.357(16) . ?
C14 C15 1.410(15) . ?
C15 C16 1.383(15) . ?
C16 C17 1.424(14) . ?
C16 C37 1.522(12) . ?
C37 C38 1.3900 . ?
C37 C42 1.3900 . ?
C38 C39 1.3900 . ?
C39 C40 1.3900 . ?
C40 C41 1.3900 . ?
C41 C42 1.3900 . ?
C17 C18 1.376(15) . ?
C18 C19 1.364(15) . ?
C19 C20 1.496(16) . ?
C20 C21 1.494(15) . ?
C21 C43 1.395(13) . ?
C21 C22 1.491(16) . ?
C43 C44 1.3900 . ?
C43 C48 1.3900 . ?
C44 C45 1.3900 . ?
C45 C46 1.3900 . ?
C46 C47 1.3900 . ?
C47 C48 1.3900 . ?
C22 C23 1.460(15) . ?
C23 C24 1.365(15) . ?
Zn2 N5 2.046(8) . ?
Zn2 N5 2.046(8) 2_566 ?
Zn2 N6 2.063(7) . ?
Zn2 N6 2.063(7) 2_566 ?
Zn2 N7 2.490(8) . ?
Zn2 N7 2.490(8) 2_566 ?
N5 C52 1.369(11) . ?
N5 C49 1.379(11) . ?
N6 C60 1.347(11) . ?
N6 C70 1.395(11) 2_566 ?
C49 C50 1.443(13) . ?
C49 C63 1.439(13) . ?
C50 C51 1.324(13) . ?
C51 C52 1.484(13) . ?
C52 C53 1.409(12) . ?
C53 C60 1.433(13) . ?
C53 C54 1.473(11) . ?
C54 C55 1.3900 . ?
C54 C59 1.3900 . ?
C55 C56 1.3900 . ?
C56 C57 1.3900 . ?
C57 C58 1.3900 . ?
C58 C59 1.3900 . ?
C60 C61 1.444(12) . ?
C61 C62 1.351(13) . ?
C62 C70 1.388(12) 2_566 ?
C63 C70 1.391(12) . ?
C63 C64 1.508(11) . ?
C64 C65 1.3900 . ?
C64 C69 1.3900 . ?
C65 C66 1.3900 . ?
C66 C67 1.3900 . ?
C67 C68 1.3900 . ?
C68 C69 1.3900 . ?
N7 C71 1.287(13) . ?
N7 C75 1.349(12) . ?
N8 C80 1.279(12) . ?
N8 C76 1.352(12) . ?
C70 N6 1.395(11) 2_566 ?
C70 C62 1.388(12) 2_566 ?
C71 C72 1.386(15) . ?
C72 C73 1.400(13) . ?
C73 C74 1.376(13) . ?
C73 C78 1.488(13) 2_466 ?
C74 C75 1.377(14) . ?
C76 C77 1.398(13) . ?
C77 C78 1.347(13) . ?
C78 C79 1.371(13) . ?
C78 C73 1.488(13) 2_466 ?
C79 C80 1.415(14) . ?
